data_7030816
loop_
_publ_author_name
'Komiya, Naruyoshi'
'Okada, Minoru'
'Fukumoto, Kanako'
'Iwata, Shotaro'
'Naota, Takeshi'

_publ_section_title
;
 Solid-state emission enhancement in vaulted
 trans-bis(salicylaldiminato)platinum(ii) crystals with halogen
 functionality.
;
_journal_issue 26
_journal_name_full 'Dalton transactions (Cambridge, England : 2003)'
_journal_page_first 10074
_journal_page_last 10085
_journal_paper_doi 10.1039/c4dt00560k
_journal_volume 43
_journal_year 2014
_chemical_formula_moiety 'C26 H32 Br2 N2 O2 Pt'
_chemical_formula_sum 'C26 H32 Br2 N2 O2 Pt'
_chemical_formula_weight 759.45
_space_group_IT_number 2
_symmetry_cell_setting triclinic
_symmetry_Int_Tables_number 2
_symmetry_space_group_name_Hall '-P 1'
_symmetry_space_group_name_H-M 'P -1'
_atom_sites_solution_hydrogens geom
_atom_sites_solution_primary direct
_atom_sites_solution_secondary difmap
_cell_angle_alpha 92.207(2)
_cell_angle_beta 93.4814(18)
_cell_angle_gamma 98.670(2)
_cell_formula_units_Z 4
_cell_length_a 10.6479(8)
_cell_length_b 11.7560(9)
_cell_length_c 20.8759(15)
_cell_measurement_reflns_used 17532
_cell_measurement_temperature 113
_cell_measurement_theta_max 27.40
_cell_measurement_theta_min 3.04
_cell_volume 2575.5(3)
_computing_cell_refinement 'RAPID AUTO'
_computing_data_collection 'RAPID AUTO (Rigaku, ????)'
_computing_data_reduction 'RAPID AUTO'
_computing_molecular_graphics 'CrystalStructure 4.0'
_computing_publication_material 'CrystalStructure 4.0 (Rigaku, 2010)'
_computing_structure_refinement 'SHELXL97 (Sheldrick, 2008)'
_computing_structure_solution 'Il Milione (Burla, et al., 2007)'
_diffrn_ambient_temperature 113
_diffrn_detector_area_resol_mean 10.000
_diffrn_measured_fraction_theta_full 0.992
_diffrn_measured_fraction_theta_max 0.992
_diffrn_measurement_device_type 'Rigaku R-AXIS RAPID'
_diffrn_measurement_method \w
_diffrn_radiation_type 'Mo K\a'
_diffrn_radiation_wavelength 0.71075
_diffrn_reflns_av_R_equivalents 0.1715
_diffrn_reflns_limit_h_max 13
_diffrn_reflns_limit_h_min -13
_diffrn_reflns_limit_k_max 15
_diffrn_reflns_limit_k_min -15
_diffrn_reflns_limit_l_max 27
_diffrn_reflns_limit_l_min -26
_diffrn_reflns_number 51925
_diffrn_reflns_theta_full 27.49
_diffrn_reflns_theta_max 27.48
_diffrn_standards_number 0
_exptl_absorpt_coefficient_mu 8.564
_exptl_absorpt_correction_type none
_exptl_crystal_colour yellow
_exptl_crystal_density_diffrn 1.958
_exptl_crystal_density_method 'not measured'
_exptl_crystal_description block
_exptl_crystal_F_000 1464.00
_exptl_crystal_size_max 0.100
_exptl_crystal_size_mid 0.060
_exptl_crystal_size_min 0.060
_refine_diff_density_max 2.520
_refine_diff_density_min -2.580
_refine_ls_extinction_method none
_refine_ls_goodness_of_fit_ref 1.089
_refine_ls_hydrogen_treatment constr
_refine_ls_number_parameters 595
_refine_ls_number_reflns 11709
_refine_ls_number_restraints 15
_refine_ls_R_factor_gt 0.0693
_refine_ls_shift/su_max 0.001
_refine_ls_structure_factor_coef Fsqd
_refine_ls_weighting_details 'w = 1/[\s^2^(Fo^2^)+(0.0679P)^2^+0.0000P] where P=(Fo^2^+2Fc^2^)/3'
_refine_ls_weighting_scheme calc
_refine_ls_wR_factor_ref 0.1805
_reflns_number_gt 7101
_reflns_number_total 11709
_reflns_threshold_expression F^2^>2.0\s(F^2^)
_cod_data_source_file c4dt00560k2.cif
_cod_data_source_block 3f
_cod_depositor_comments 'Adding full bibliography for 7030811--7030817.cif.'
_cod_original_cell_volume 2575.5(4)
_cod_database_code 7030816

loop_
_symmetry_equiv_pos_site_id
_symmetry_equiv_pos_as_xyz
1 +X,+Y,+Z
2 -X,-Y,-Z

loop_
_atom_site_label
_atom_site_type_symbol
_atom_site_fract_x
_atom_site_fract_y
_atom_site_fract_z
_atom_site_U_iso_or_equiv
_atom_site_adp_type
_atom_site_occupancy
_atom_site_symmetry_multiplicity
_atom_site_calc_flag
_atom_site_refinement_flags
Pt1 Pt 0.14095(4) 1.16410(4) 0.57265(2) 0.03055(15) Uani 1.0 2 d .
Pt2 Pt 0.38710(4) 0.82892(4) 0.91409(2) 0.03004(15) Uani 1.0 2 d .
Br1 Br 0.27167(14) 1.31638(14) 0.25668(7) 0.0532(4) Uani 1.0 2 d .
Br2 Br 0.01278(14) 1.01486(14) 0.89070(7) 0.0529(4) Uani 1.0 2 d .
Br3 Br 0.44806(14) 0.90645(13) 0.58202(6) 0.0476(4) Uani 1.0 2 d .
Br4 Br 0.32547(14) 0.71033(13) 1.24140(6) 0.0500(4) Uani 1.0 2 d .
O1 O 0.2171(7) 1.2068(8) 0.4901(4) 0.040(3) Uani 1.0 2 d .
O2 O 0.0631(7) 1.1204(8) 0.6551(5) 0.041(3) Uani 1.0 2 d .
O3 O 0.3667(8) 0.8330(8) 0.8189(4) 0.041(3) Uani 1.0 2 d .
O4 O 0.4077(8) 0.8196(8) 1.0089(4) 0.041(3) Uani 1.0 2 d .
N1 N -0.0349(8) 1.1310(8) 0.5294(5) 0.029(3) Uani 1.0 2 d .
N2 N 0.3180(9) 1.1912(9) 0.6128(5) 0.036(3) Uani 1.0 2 d .
N3 N 0.5716(9) 0.8972(8) 0.9168(5) 0.027(3) Uani 1.0 2 d .
N4 N 0.2016(9) 0.7674(9) 0.9100(5) 0.036(3) Uani 1.0 2 d .
C1 C 0.0240(11) 1.1677(11) 0.4205(6) 0.032(3) Uani 1.0 2 d .
C2 C 0.1555(12) 1.2067(12) 0.4337(6) 0.037(4) Uani 1.0 2 d .
C3 C 0.2305(13) 1.2492(12) 0.3829(6) 0.041(4) Uani 1.0 2 d .
C4 C 0.1736(13) 1.2506(11) 0.3211(7) 0.043(4) Uani 1.0 2 d .
C5 C 0.0470(13) 1.2027(12) 0.3072(7) 0.048(4) Uani 1.0 2 d .
C6 C -0.0269(11) 1.1631(10) 0.3570(5) 0.026(3) Uani 1.0 2 d .
C13 C -0.0615(12) 1.1330(10) 0.4702(6) 0.030(3) Uani 1.0 2 d .
C7 C 0.2609(11) 1.1312(11) 0.7207(6) 0.035(3) Uani 1.0 2 d .
C8 C 0.1290(13) 1.1119(11) 0.7120(6) 0.036(4) Uani 1.0 2 d .
C9 C 0.0555(12) 1.0800(12) 0.7612(6) 0.041(4) Uani 1.0 2 d .
C10 C 0.1119(13) 1.0631(11) 0.8217(7) 0.041(4) Uani 1.0 2 d .
C11 C 0.2441(13) 1.0795(12) 0.8312(6) 0.044(4) Uani 1.0 2 d .
C12 C 0.3164(13) 1.1121(11) 0.7820(6) 0.042(4) Uani 1.0 2 d .
C14 C 0.3473(13) 1.1708(10) 0.6717(5) 0.033(3) Uani 1.0 2 d .
C15 C -0.1472(11) 1.1067(10) 0.5674(6) 0.029(3) Uani 1.0 2 d .
C16 C -0.1715(12) 1.2134(11) 0.6058(6) 0.038(4) Uani 1.0 2 d .
C17 C -0.1976(12) 1.3159(11) 0.5659(6) 0.040(4) Uani 1.0 2 d .
C18 C -0.1992(10) 1.4245(10) 0.6052(6) 0.029(3) Uani 1.0 2 d .
C19 C -0.0677(11) 1.4710(11) 0.6404(6) 0.038(3) Uani 1.0 2 d .
C20 C 0.0392(12) 1.5110(12) 0.5980(6) 0.041(4) Uani 1.0 2 d .
C21 C 0.1713(12) 1.5317(13) 0.6328(7) 0.048(4) Uani 1.0 2 d .
C22 C 0.2772(12) 1.5748(10) 0.5896(5) 0.033(3) Uani 1.0 2 d .
C23 C 0.4093(13) 1.5705(12) 0.6198(7) 0.049(4) Uani 1.0 2 d .
C24 C 0.4357(11) 1.4475(11) 0.6303(6) 0.037(3) Uani 1.0 2 d .
C25 C 0.4291(12) 1.3717(11) 0.5694(6) 0.041(4) Uani 1.0 2 d .
C26 C 0.4273(11) 1.2449(11) 0.5785(6) 0.036(4) Uani 1.0 2 d .
C27 C 0.5740(11) 0.9320(10) 0.8020(5) 0.026(3) Uani 1.0 2 d .
C28 C 0.4536(11) 0.8786(11) 0.7792(6) 0.029(3) Uani 1.0 2 d .
C29 C 0.4129(12) 0.8674(11) 0.7146(6) 0.034(3) Uani 1.0 2 d .
C30 C 0.4997(13) 0.9175(11) 0.6719(6) 0.040(4) Uani 1.0 2 d .
C31 C 0.6219(12) 0.9710(11) 0.6903(6) 0.038(4) Uani 1.0 2 d .
C32 C 0.6542(13) 0.9762(12) 0.7539(7) 0.045(4) Uani 1.0 2 d .
C39 C 0.6241(13) 0.9382(10) 0.8669(6) 0.039(4) Uani 1.0 2 d .
C33 C 0.1889(11) 0.7462(11) 1.0272(6) 0.030(3) Uani 1.0 2 d .
C34 C 0.3161(12) 0.7812(11) 1.0486(6) 0.033(3) Uani 1.0 2 d .
C35 C 0.3589(12) 0.7738(11) 1.1124(6) 0.037(4) Uani 1.0 2 d .
C36 C 0.2712(12) 0.7331(12) 1.1551(6) 0.039(4) Uani 1.0 2 d .
C37 C 0.1428(13) 0.7044(12) 1.1378(6) 0.042(4) Uani 1.0 2 d .
C38 C 0.1050(12) 0.7107(12) 1.0756(6) 0.044(4) Uani 1.0 2 d .
C40 C 0.1409(12) 0.7379(11) 0.9606(6) 0.036(3) Uani 1.0 2 d .
C41 C 0.6545(12) 0.9048(12) 0.9786(6) 0.041(4) Uani 1.0 2 d .
C42 C 0.6873(11) 0.7856(11) 0.9906(6) 0.036(3) Uani 1.0 2 d .
C43 C 0.7614(11) 0.7352(11) 0.9375(6) 0.037(4) Uani 1.0 2 d .
C44 C 0.7717(12) 0.6090(11) 0.9457(7) 0.043(4) Uani 1.0 2 d .
C45 C 0.6434(13) 0.5307(11) 0.9408(7) 0.045(4) Uani 1.0 2 d .
C46 C 0.5667(12) 0.5250(12) 0.8762(6) 0.044(4) Uani 1.0 2 d .
C47 C 0.4298(13) 0.4641(12) 0.8797(6) 0.047(4) Uani 1.0 2 d .
C48 C 0.3505(12) 0.4494(13) 0.8146(6) 0.045(4) Uani 1.0 2 d .
C49 C 0.2106(13) 0.4208(11) 0.8198(7) 0.047(4) Uani 1.0 2 d .
C50 C 0.1506(13) 0.5180(12) 0.8525(7) 0.052(4) Uani 1.0 2 d .
C51 C 0.1636(13) 0.6282(13) 0.8148(7) 0.050(4) Uani 1.0 2 d .
C52 C 0.1258(12) 0.7325(11) 0.8482(6) 0.036(3) Uani 1.0 2 d .
H3 H 0.3170 1.2758 0.3910 0.0495 Uiso 1.0 2 calc R
H5 H 0.0120 1.1970 0.2651 0.0577 Uiso 1.0 2 calc R
H6 H -0.1122 1.1330 0.3477 0.0307 Uiso 1.0 2 calc R
H13 H -0.1465 1.1094 0.4564 0.0359 Uiso 1.0 2 calc R
H9 H -0.0327 1.0693 0.7546 0.0491 Uiso 1.0 2 calc R
H11 H 0.2825 1.0682 0.8712 0.0523 Uiso 1.0 2 calc R
H12 H 0.4046 1.1222 0.7886 0.0502 Uiso 1.0 2 calc R
H14 H 0.4337 1.1826 0.6844 0.0396 Uiso 1.0 2 calc R
H15A H -0.1345 1.0467 0.5967 0.0353 Uiso 1.0 2 calc R
H15B H -0.2214 1.0784 0.5387 0.0353 Uiso 1.0 2 calc R
H16A H -0.0981 1.2388 0.6355 0.0452 Uiso 1.0 2 calc R
H16B H -0.2439 1.1915 0.6312 0.0452 Uiso 1.0 2 calc R
H17A H -0.1328 1.3299 0.5353 0.0475 Uiso 1.0 2 calc R
H17B H -0.2792 1.2953 0.5418 0.0475 Uiso 1.0 2 calc R
H18A H -0.2624 1.4103 0.6367 0.0352 Uiso 1.0 2 calc R
H18B H -0.2241 1.4826 0.5774 0.0352 Uiso 1.0 2 calc R
H19A H -0.0780 1.5350 0.6694 0.0458 Uiso 1.0 2 calc R
H19B H -0.0421 1.4108 0.6666 0.0458 Uiso 1.0 2 calc R
H20A H 0.0232 1.5819 0.5791 0.0496 Uiso 1.0 2 calc R
H20B H 0.0383 1.4536 0.5633 0.0496 Uiso 1.0 2 calc R
H21A H 0.1886 1.4603 0.6508 0.0580 Uiso 1.0 2 calc R
H21B H 0.1720 1.5877 0.6682 0.0580 Uiso 1.0 2 calc R
H22A H 0.2651 1.5284 0.5496 0.0398 Uiso 1.0 2 calc R
H22B H 0.2708 1.6536 0.5794 0.0398 Uiso 1.0 2 calc R
H23A H 0.4198 1.6135 0.6608 0.0589 Uiso 1.0 2 calc R
H23B H 0.4718 1.6078 0.5923 0.0589 Uiso 1.0 2 calc R
H24A H 0.5197 1.4518 0.6518 0.0440 Uiso 1.0 2 calc R
H24B H 0.3745 1.4112 0.6587 0.0440 Uiso 1.0 2 calc R
H25A H 0.3530 1.3812 0.5434 0.0491 Uiso 1.0 2 calc R
H25B H 0.5017 1.3993 0.5452 0.0491 Uiso 1.0 2 calc R
H26A H 0.4254 1.2054 0.5367 0.0435 Uiso 1.0 2 calc R
H26B H 0.5055 1.2343 0.6023 0.0435 Uiso 1.0 2 calc R
H29 H 0.3327 0.8289 0.7004 0.0412 Uiso 1.0 2 calc R
H31 H 0.6782 1.0015 0.6607 0.0457 Uiso 1.0 2 calc R
H32 H 0.7360 1.0118 0.7674 0.0545 Uiso 1.0 2 calc R
H39 H 0.7066 0.9775 0.8744 0.0471 Uiso 1.0 2 calc R
H35 H 0.4443 0.7956 1.1259 0.0449 Uiso 1.0 2 calc R
H37 H 0.0847 0.6815 1.1681 0.0502 Uiso 1.0 2 calc R
H38 H 0.0187 0.6906 1.0634 0.0533 Uiso 1.0 2 calc R
H40 H 0.0553 0.7074 0.9528 0.0436 Uiso 1.0 2 calc R
H41A H 0.6096 0.9312 1.0139 0.0495 Uiso 1.0 2 calc R
H41B H 0.7317 0.9591 0.9751 0.0495 Uiso 1.0 2 calc R
H42A H 0.6089 0.7332 0.9948 0.0435 Uiso 1.0 2 calc R
H42B H 0.7377 0.7891 1.0311 0.0435 Uiso 1.0 2 calc R
H43A H 0.7188 0.7433 0.8959 0.0443 Uiso 1.0 2 calc R
H43B H 0.8464 0.7791 0.9383 0.0443 Uiso 1.0 2 calc R
H44A H 0.8146 0.6013 0.9873 0.0512 Uiso 1.0 2 calc R
H44B H 0.8238 0.5837 0.9130 0.0512 Uiso 1.0 2 calc R
H45A H 0.5921 0.5564 0.9738 0.0537 Uiso 1.0 2 calc R
H45B H 0.6577 0.4533 0.9503 0.0537 Uiso 1.0 2 calc R
H46A H 0.6085 0.4842 0.8444 0.0527 Uiso 1.0 2 calc R
H46B H 0.5652 0.6026 0.8623 0.0527 Uiso 1.0 2 calc R
H47A H 0.3874 0.5076 0.9098 0.0565 Uiso 1.0 2 calc R
H47B H 0.4321 0.3886 0.8965 0.0565 Uiso 1.0 2 calc R
H48A H 0.3677 0.5203 0.7922 0.0542 Uiso 1.0 2 calc R
H48B H 0.3784 0.3888 0.7886 0.0542 Uiso 1.0 2 calc R
H49A H 0.1936 0.3521 0.8441 0.0563 Uiso 1.0 2 calc R
H49B H 0.1697 0.4032 0.7771 0.0563 Uiso 1.0 2 calc R
H50A H 0.0610 0.4908 0.8569 0.0625 Uiso 1.0 2 calc R
H50B H 0.1913 0.5358 0.8953 0.0625 Uiso 1.0 2 calc R
H51A H 0.2515 0.6471 0.8042 0.0598 Uiso 1.0 2 calc R
H51B H 0.1119 0.6121 0.7746 0.0598 Uiso 1.0 2 calc R
H52A H 0.1363 0.7964 0.8200 0.0426 Uiso 1.0 2 calc R
H52B H 0.0363 0.7162 0.8566 0.0426 Uiso 1.0 2 calc R

loop_
_atom_site_aniso_label
_atom_site_aniso_U_11
_atom_site_aniso_U_22
_atom_site_aniso_U_33
_atom_site_aniso_U_12
_atom_site_aniso_U_13
_atom_site_aniso_U_23
Pt1 0.0281(3) 0.0313(3) 0.0324(3) 0.0056(2) -0.0001(2) 0.0018(3)
Pt2 0.0292(3) 0.0314(3) 0.0303(3) 0.0067(2) 0.0010(2) 0.0044(2)
Br1 0.0634(10) 0.0594(11) 0.0399(8) 0.0143(8) 0.0123(8) 0.0097(7)
Br2 0.0570(10) 0.0575(10) 0.0452(9) 0.0061(8) 0.0093(7) 0.0183(8)
Br3 0.0577(9) 0.0505(10) 0.0346(8) 0.0057(8) 0.0065(7) 0.0074(7)
Br4 0.0607(10) 0.0573(10) 0.0291(7) 0.0009(8) -0.0006(7) 0.0042(7)
O1 0.019(5) 0.049(6) 0.045(6) -0.013(4) 0.003(4) 0.003(5)
O2 0.023(5) 0.040(6) 0.061(7) 0.001(4) -0.001(5) 0.009(5)
O3 0.028(5) 0.056(7) 0.037(5) 0.004(5) -0.009(4) -0.002(5)
O4 0.023(5) 0.044(6) 0.053(6) 0.005(4) -0.009(4) -0.009(5)
N1 0.019(5) 0.030(6) 0.041(6) 0.009(5) -0.002(5) 0.016(5)
N2 0.024(6) 0.047(7) 0.041(7) 0.018(5) -0.003(5) 0.002(6)
N3 0.043(6) 0.015(5) 0.024(5) 0.008(5) 0.003(5) 0.006(4)
N4 0.034(6) 0.041(7) 0.035(6) 0.011(5) 0.002(5) 0.026(5)
C1 0.031(7) 0.028(7) 0.035(7) 0.005(6) -0.007(6) 0.005(6)
C2 0.040(8) 0.055(10) 0.020(7) 0.015(7) -0.003(6) 0.010(6)
C3 0.050(9) 0.046(9) 0.035(8) 0.028(7) 0.012(7) 0.001(7)
C4 0.051(9) 0.027(8) 0.054(9) 0.018(7) -0.000(7) 0.013(7)
C5 0.050(9) 0.046(10) 0.047(9) 0.013(8) -0.018(7) -0.007(7)
C6 0.039(7) 0.024(7) 0.015(6) 0.009(6) 0.001(5) 0.002(5)
C13 0.037(7) 0.033(8) 0.023(7) 0.013(6) 0.007(6) 0.002(6)
C7 0.030(7) 0.030(8) 0.044(8) 0.008(6) -0.007(6) -0.003(6)
C8 0.050(9) 0.025(7) 0.037(8) 0.024(7) 0.001(7) -0.011(6)
C9 0.037(8) 0.053(9) 0.029(7) -0.009(7) -0.003(6) 0.033(7)
C10 0.046(9) 0.021(7) 0.054(9) -0.001(6) -0.001(7) 0.003(7)
C11 0.053(9) 0.054(10) 0.026(7) 0.013(8) 0.004(7) 0.011(7)
C12 0.044(8) 0.042(9) 0.042(8) 0.020(7) -0.004(7) -0.010(7)
C14 0.055(9) 0.038(8) 0.011(6) 0.017(7) 0.013(6) 0.010(5)
C15 0.029(7) 0.022(7) 0.038(7) 0.012(6) -0.012(6) -0.001(6)
C16 0.033(7) 0.052(9) 0.031(7) 0.014(7) 0.005(6) 0.002(7)
C17 0.036(8) 0.046(9) 0.038(8) 0.005(7) 0.009(6) 0.019(7)
C18 0.029(7) 0.017(7) 0.045(8) 0.013(5) 0.007(6) 0.001(6)
C19 0.038(7) 0.026(7) 0.052(8) 0.014(6) 0.003(6) -0.016(6)
C20 0.053(7) 0.043(8) 0.027(7) -0.005(7) 0.000(6) 0.027(6)
C21 0.047(7) 0.056(10) 0.039(8) -0.004(7) -0.000(6) 0.005(7)
C22 0.055(9) 0.025(7) 0.022(6) 0.009(6) 0.014(6) 0.001(6)
C23 0.055(10) 0.037(9) 0.051(9) -0.002(7) -0.008(7) 0.012(7)
C24 0.025(7) 0.049(9) 0.032(7) -0.002(6) -0.007(6) -0.001(7)
C25 0.028(7) 0.050(9) 0.046(9) 0.008(7) 0.007(6) 0.005(7)
C26 0.027(7) 0.051(9) 0.033(7) 0.026(6) -0.009(6) -0.030(7)
C27 0.028(7) 0.031(7) 0.020(6) 0.004(6) 0.006(5) 0.004(5)
C28 0.031(7) 0.035(8) 0.026(7) 0.014(6) 0.014(6) 0.012(6)
C29 0.033(7) 0.039(8) 0.030(7) 0.005(6) -0.004(6) 0.002(6)
C30 0.045(8) 0.025(8) 0.045(9) -0.006(6) -0.007(7) -0.010(7)
C31 0.040(8) 0.044(9) 0.033(8) 0.004(7) 0.012(6) 0.026(7)
C32 0.041(8) 0.043(9) 0.053(9) 0.002(7) 0.017(7) 0.009(7)
C39 0.054(9) 0.013(7) 0.049(9) 0.013(6) -0.014(7) -0.011(6)
C33 0.028(7) 0.037(8) 0.026(7) 0.002(6) 0.008(6) -0.005(6)
C34 0.032(7) 0.038(8) 0.030(7) 0.007(6) 0.002(6) -0.009(6)
C35 0.032(7) 0.036(8) 0.040(8) -0.004(6) -0.011(6) 0.009(7)
C36 0.042(8) 0.041(9) 0.037(8) 0.019(7) 0.006(7) -0.006(7)
C37 0.044(9) 0.048(9) 0.035(8) 0.008(7) 0.012(7) 0.004(7)
C38 0.037(8) 0.049(10) 0.042(8) -0.006(7) -0.003(7) 0.010(7)
C40 0.037(8) 0.028(8) 0.045(8) 0.011(6) -0.002(7) 0.000(7)
C41 0.032(7) 0.061(10) 0.028(7) -0.002(7) -0.003(6) 0.012(7)
C42 0.022(7) 0.048(9) 0.033(7) -0.005(6) -0.007(6) -0.003(7)
C43 0.034(7) 0.036(8) 0.042(8) 0.001(6) 0.008(6) 0.019(7)
C44 0.034(8) 0.043(9) 0.051(9) 0.009(7) 0.001(7) 0.000(7)
C45 0.057(9) 0.027(8) 0.052(9) 0.016(7) -0.010(7) 0.009(7)
C46 0.049(9) 0.045(9) 0.041(8) 0.018(7) -0.000(7) -0.008(7)
C47 0.062(10) 0.048(10) 0.032(8) 0.005(8) 0.005(7) 0.016(7)
C48 0.036(8) 0.056(10) 0.041(8) 0.005(7) -0.005(7) -0.010(7)
C49 0.060(10) 0.023(8) 0.052(9) -0.009(7) -0.015(8) 0.010(7)
C50 0.036(8) 0.044(10) 0.072(11) -0.010(7) -0.004(8) 0.018(8)
C51 0.039(8) 0.070(11) 0.041(9) 0.008(8) -0.002(7) 0.015(8)
C52 0.040(8) 0.029(8) 0.037(8) 0.008(6) -0.004(6) -0.004(6)

loop_
_atom_type_symbol
_atom_type_description
_atom_type_scat_dispersion_real
_atom_type_scat_dispersion_imag
_atom_type_scat_source
C C 0.0033 0.0016
;
International Tables for Crystallography
(1992, Vol. C, Tables 4.2.6.8 and 6.1.1.4)
;
H H 0.0000 0.0000
;
International Tables for Crystallography
(1992, Vol. C, Table 6.1.1.4)
;
N N 0.0061 0.0033
;
International Tables for Crystallography
(1992, Vol. C, Tables 4.2.6.8 and 6.1.1.4)
;
O O 0.0106 0.0060
;
International Tables for Crystallography
(1992, Vol. C, Tables 4.2.6.8 and 6.1.1.4)
;
Br Br -0.2901 2.4595
;
International Tables for Crystallography
(1992, Vol. C, Tables 4.2.6.8 and 6.1.1.4)
;
Pt Pt -1.7033 8.3905
;
International Tables for Crystallography
(1992, Vol. C, Tables 4.2.6.8 and 6.1.1.4)
;

loop_
_geom_angle_atom_site_label_1
_geom_angle_atom_site_label_2
_geom_angle_atom_site_label_3
_geom_angle
_geom_angle_publ_flag
O1 Pt1 O2 179.5(3) yes
O1 Pt1 N1 91.8(4) yes
O1 Pt1 N2 86.8(4) yes
O2 Pt1 N1 87.7(4) yes
O2 Pt1 N2 93.7(4) yes
N1 Pt1 N2 177.3(4) yes
O3 Pt2 O4 178.2(4) yes
O3 Pt2 N3 92.7(4) yes
O3 Pt2 N4 86.2(4) yes
O4 Pt2 N3 87.7(4) yes
O4 Pt2 N4 93.5(4) yes
N3 Pt2 N4 177.5(4) yes
Pt1 O1 C2 126.5(7) yes
Pt1 O2 C8 125.3(8) yes
Pt2 O3 C28 127.4(7) yes
Pt2 O4 C34 126.9(7) yes
Pt1 N1 C13 125.4(8) yes
Pt1 N1 C15 120.7(7) yes
C13 N1 C15 113.8(10) yes
Pt1 N2 C14 123.9(9) yes
Pt1 N2 C26 122.3(8) yes
C14 N2 C26 113.7(10) yes
Pt2 N3 C39 122.1(8) yes
Pt2 N3 C41 120.8(7) yes
C39 N3 C41 117.1(10) yes
Pt2 N4 C40 123.0(8) yes
Pt2 N4 C52 122.5(8) yes
C40 N4 C52 113.7(10) yes
C2 C1 C6 118.9(11) yes
C2 C1 C13 123.0(11) yes
C6 C1 C13 118.2(10) yes
O1 C2 C1 125.0(11) yes
O1 C2 C3 115.7(11) yes
C1 C2 C3 119.2(11) yes
C2 C3 C4 119.7(12) yes
Br1 C4 C3 118.7(10) yes
Br1 C4 C5 120.4(11) yes
C3 C4 C5 120.8(13) yes
C4 C5 C6 119.3(12) yes
C1 C6 C5 121.6(11) yes
N1 C13 C1 127.9(11) yes
C8 C7 C12 117.7(12) yes
C8 C7 C14 125.1(12) yes
C12 C7 C14 117.2(11) yes
O2 C8 C7 124.1(12) yes
O2 C8 C9 114.7(11) yes
C7 C8 C9 121.2(12) yes
C8 C9 C10 120.3(12) yes
Br2 C10 C9 121.6(10) yes
Br2 C10 C11 118.9(10) yes
C9 C10 C11 119.5(12) yes
C10 C11 C12 119.6(12) yes
C7 C12 C11 121.6(12) yes
N2 C14 C7 127.6(12) yes
N1 C15 C16 112.1(9) yes
C15 C16 C17 115.7(10) yes
C16 C17 C18 113.9(10) yes
C17 C18 C19 112.5(10) yes
C18 C19 C20 116.1(10) yes
C19 C20 C21 114.4(10) yes
C20 C21 C22 113.5(11) yes
C21 C22 C23 113.2(10) yes
C22 C23 C24 113.4(10) yes
C23 C24 C25 114.7(11) yes
C24 C25 C26 116.0(11) yes
N2 C26 C25 113.7(11) yes
C28 C27 C32 114.9(10) yes
C28 C27 C39 125.9(11) yes
C32 C27 C39 119.1(11) yes
O3 C28 C27 121.9(10) yes
O3 C28 C29 114.6(10) yes
C27 C28 C29 123.5(11) yes
C28 C29 C30 116.2(11) yes
Br3 C30 C29 118.2(9) yes
Br3 C30 C31 117.7(10) yes
C29 C30 C31 124.1(12) yes
C30 C31 C32 115.6(12) yes
C27 C32 C31 125.7(12) yes
N3 C39 C27 129.2(11) yes
C34 C33 C38 115.5(11) yes
C34 C33 C40 124.8(11) yes
C38 C33 C40 119.6(10) yes
O4 C34 C33 123.0(11) yes
O4 C34 C35 115.1(10) yes
C33 C34 C35 121.9(11) yes
C34 C35 C36 118.1(11) yes
Br4 C36 C35 120.1(10) yes
Br4 C36 C37 117.1(10) yes
C35 C36 C37 122.8(12) yes
C36 C37 C38 117.5(12) yes
C33 C38 C37 124.0(12) yes
N4 C40 C33 128.6(11) yes
N3 C41 C42 108.1(10) yes
C41 C42 C43 114.7(10) yes
C42 C43 C44 112.5(11) yes
C43 C44 C45 113.5(11) yes
C44 C45 C46 116.0(11) yes
C45 C46 C47 112.2(11) yes
C46 C47 C48 114.2(11) yes
C47 C48 C49 114.4(11) yes
C48 C49 C50 114.0(11) yes
C49 C50 C51 112.8(12) yes
C50 C51 C52 116.0(11) yes
N4 C52 C51 113.1(11) yes
C2 C3 H3 120.138 no
C4 C3 H3 120.131 no
C4 C5 H5 120.377 no
C6 C5 H5 120.365 no
C1 C6 H6 119.177 no
C5 C6 H6 119.177 no
N1 C13 H13 116.054 no
C1 C13 H13 116.065 no
C8 C9 H9 119.824 no
C10 C9 H9 119.829 no
C10 C11 H11 120.184 no
C12 C11 H11 120.183 no
C7 C12 H12 119.210 no
C11 C12 H12 119.186 no
N2 C14 H14 116.181 no
C7 C14 H14 116.186 no
N1 C15 H15A 109.201 no
N1 C15 H15B 109.191 no
C16 C15 H15A 109.212 no
C16 C15 H15B 109.201 no
H15A C15 H15B 107.893 no
C15 C16 H16A 108.357 no
C15 C16 H16B 108.363 no
C17 C16 H16A 108.367 no
C17 C16 H16B 108.366 no
H16A C16 H16B 107.434 no
C16 C17 H17A 108.766 no
C16 C17 H17B 108.760 no
C18 C17 H17A 108.763 no
C18 C17 H17B 108.766 no
H17A C17 H17B 107.667 no
C17 C18 H18A 109.105 no
C17 C18 H18B 109.097 no
C19 C18 H18A 109.100 no
C19 C18 H18B 109.101 no
H18A C18 H18B 107.843 no
C18 C19 H19A 108.257 no
C18 C19 H19B 108.259 no
C20 C19 H19A 108.254 no
C20 C19 H19B 108.259 no
H19A C19 H19B 107.382 no
C19 C20 H20A 108.670 no
C19 C20 H20B 108.667 no
C21 C20 H20A 108.674 no
C21 C20 H20B 108.667 no
H20A C20 H20B 107.599 no
C20 C21 H21A 108.868 no
C20 C21 H21B 108.869 no
C22 C21 H21A 108.879 no
C22 C21 H21B 108.874 no
H21A C21 H21B 107.716 no
C21 C22 H22A 108.928 no
C21 C22 H22B 108.927 no
C23 C22 H22A 108.923 no
C23 C22 H22B 108.927 no
H22A C22 H22B 107.758 no
C22 C23 H23A 108.904 no
C22 C23 H23B 108.902 no
C24 C23 H23A 108.902 no
C24 C23 H23B 108.903 no
H23A C23 H23B 107.726 no
C23 C24 H24A 108.603 no
C23 C24 H24B 108.604 no
C25 C24 H24A 108.595 no
C25 C24 H24B 108.594 no
H24A C24 H24B 107.569 no
C24 C25 H25A 108.285 no
C24 C25 H25B 108.288 no
C26 C25 H25A 108.293 no
C26 C25 H25B 108.289 no
H25A C25 H25B 107.401 no
N2 C26 H26A 108.822 no
N2 C26 H26B 108.828 no
C25 C26 H26A 108.808 no
C25 C26 H26B 108.823 no
H26A C26 H26B 107.683 no
C28 C29 H29 121.881 no
C30 C29 H29 121.871 no
C30 C31 H31 122.190 no
C32 C31 H31 122.191 no
C27 C32 H32 117.166 no
C31 C32 H32 117.182 no
N3 C39 H39 115.391 no
C27 C39 H39 115.400 no
C34 C35 H35 120.942 no
C36 C35 H35 120.935 no
C36 C37 H37 121.226 no
C38 C37 H37 121.236 no
C33 C38 H38 118.012 no
C37 C38 H38 118.036 no
N4 C40 H40 115.683 no
C33 C40 H40 115.683 no
N3 C41 H41A 110.077 no
N3 C41 H41B 110.074 no
C42 C41 H41A 110.065 no
C42 C41 H41B 110.077 no
H41A C41 H41B 108.405 no
C41 C42 H42A 108.592 no
C41 C42 H42B 108.595 no
C43 C42 H42A 108.599 no
C43 C42 H42B 108.600 no
H42A C42 H42B 107.564 no
C42 C43 H43A 109.109 no
C42 C43 H43B 109.105 no
C44 C43 H43A 109.088 no
C44 C43 H43B 109.094 no
H43A C43 H43B 107.836 no
C43 C44 H44A 108.856 no
C43 C44 H44B 108.872 no
C45 C44 H44A 108.857 no
C45 C44 H44B 108.863 no
H44A C44 H44B 107.705 no
C44 C45 H45A 108.286 no
C44 C45 H45B 108.288 no
C46 C45 H45A 108.285 no
C46 C45 H45B 108.286 no
H45A C45 H45B 107.395 no
C45 C46 H46A 109.175 no
C45 C46 H46B 109.174 no
C47 C46 H46A 109.178 no
C47 C46 H46B 109.174 no
H46A C46 H46B 107.889 no
C46 C47 H47A 108.697 no
C46 C47 H47B 108.694 no
C48 C47 H47A 108.699 no
C48 C47 H47B 108.696 no
H47A C47 H47B 107.616 no
C47 C48 H48A 108.654 no
C47 C48 H48B 108.668 no
C49 C48 H48A 108.664 no
C49 C48 H48B 108.665 no
H48A C48 H48B 107.601 no
C48 C49 H49A 108.743 no
C48 C49 H49B 108.740 no
C50 C49 H49A 108.751 no
C50 C49 H49B 108.748 no
H49A C49 H49B 107.644 no
C49 C50 H50A 109.027 no
C49 C50 H50B 109.029 no
C51 C50 H50A 109.028 no
C51 C50 H50B 109.038 no
H50A C50 H50B 107.806 no
C50 C51 H51A 108.290 no
C50 C51 H51B 108.295 no
C52 C51 H51A 108.298 no
C52 C51 H51B 108.296 no
H51A C51 H51B 107.393 no
N4 C52 H52A 108.968 no
N4 C52 H52B 108.963 no
C51 C52 H52A 108.981 no
C51 C52 H52B 108.964 no
H52A C52 H52B 107.765 no

loop_
_geom_bond_atom_site_label_1
_geom_bond_atom_site_label_2
_geom_bond_distance
_geom_bond_publ_flag
Pt1 O1 1.997(9) yes
Pt1 O2 2.006(9) yes
Pt1 N1 2.005(9) yes
Pt1 N2 1.991(9) yes
Pt2 O3 1.989(8) yes
Pt2 O4 1.987(9) yes
Pt2 N3 2.004(9) yes
Pt2 N4 1.994(10) yes
Br1 C4 1.873(14) yes
Br2 C10 1.891(14) yes
Br3 C30 1.916(13) yes
Br4 C36 1.899(13) yes
O1 C2 1.313(14) yes
O2 C8 1.358(16) yes
O3 C28 1.345(14) yes
O4 C34 1.356(15) yes
N1 C13 1.252(15) yes
N1 C15 1.473(15) yes
N2 C14 1.290(15) yes
N2 C26 1.477(15) yes
N3 C39 1.288(16) yes
N3 C41 1.511(15) yes
N4 C40 1.303(16) yes
N4 C52 1.488(15) yes
C1 C2 1.413(17) yes
C1 C6 1.399(16) yes
C1 C13 1.452(17) yes
C2 C3 1.427(18) yes
C3 C4 1.392(19) yes
C4 C5 1.389(18) yes
C5 C6 1.394(18) yes
C7 C8 1.387(18) yes
C7 C12 1.417(18) yes
C7 C14 1.460(17) yes
C8 C9 1.359(18) yes
C9 C10 1.399(18) yes
C10 C11 1.392(19) yes
C11 C12 1.354(19) yes
C15 C16 1.526(17) yes
C16 C17 1.540(19) yes
C17 C18 1.493(17) yes
C18 C19 1.554(15) yes
C19 C20 1.514(17) yes
C20 C21 1.524(17) yes
C21 C22 1.527(18) yes
C22 C23 1.515(18) yes
C23 C24 1.535(19) yes
C24 C25 1.516(18) yes
C25 C26 1.509(19) yes
C27 C28 1.388(15) yes
C27 C32 1.421(18) yes
C27 C39 1.419(17) yes
C28 C29 1.385(16) yes
C29 C30 1.405(18) yes
C30 C31 1.383(17) yes
C31 C32 1.347(18) yes
C33 C34 1.396(16) yes
C33 C38 1.422(18) yes
C33 C40 1.445(17) yes
C34 C35 1.392(17) yes
C35 C36 1.376(18) yes
C36 C37 1.380(18) yes
C37 C38 1.345(18) yes
C41 C42 1.52(2) yes
C42 C43 1.548(18) yes
C43 C44 1.520(18) yes
C44 C45 1.524(17) yes
C45 C46 1.528(18) yes
C46 C47 1.531(18) yes
C47 C48 1.547(17) yes
C48 C49 1.488(18) yes
C49 C50 1.55(2) yes
C50 C51 1.54(2) yes
C51 C52 1.507(19) yes
C3 H3 0.930 no
C5 H5 0.930 no
C6 H6 0.930 no
C13 H13 0.930 no
C9 H9 0.930 no
C11 H11 0.930 no
C12 H12 0.930 no
C14 H14 0.930 no
C15 H15A 0.970 no
C15 H15B 0.970 no
C16 H16A 0.970 no
C16 H16B 0.970 no
C17 H17A 0.970 no
C17 H17B 0.970 no
C18 H18A 0.970 no
C18 H18B 0.970 no
C19 H19A 0.970 no
C19 H19B 0.970 no
C20 H20A 0.970 no
C20 H20B 0.970 no
C21 H21A 0.970 no
C21 H21B 0.970 no
C22 H22A 0.970 no
C22 H22B 0.970 no
C23 H23A 0.970 no
C23 H23B 0.970 no
C24 H24A 0.970 no
C24 H24B 0.970 no
C25 H25A 0.970 no
C25 H25B 0.970 no
C26 H26A 0.970 no
C26 H26B 0.970 no
C29 H29 0.930 no
C31 H31 0.930 no
C32 H32 0.930 no
C39 H39 0.930 no
C35 H35 0.930 no
C37 H37 0.930 no
C38 H38 0.930 no
C40 H40 0.930 no
C41 H41A 0.970 no
C41 H41B 0.970 no
C42 H42A 0.970 no
C42 H42B 0.970 no
C43 H43A 0.970 no
C43 H43B 0.970 no
C44 H44A 0.970 no
C44 H44B 0.970 no
C45 H45A 0.970 no
C45 H45B 0.970 no
C46 H46A 0.970 no
C46 H46B 0.970 no
C47 H47A 0.970 no
C47 H47B 0.970 no
C48 H48A 0.970 no
C48 H48B 0.970 no
C49 H49A 0.970 no
C49 H49B 0.970 no
C50 H50A 0.970 no
C50 H50B 0.970 no
C51 H51A 0.970 no
C51 H51B 0.970 no
C52 H52A 0.970 no
C52 H52B 0.970 no

loop_
_geom_contact_atom_site_label_1
_geom_contact_atom_site_label_2
_geom_contact_distance
_geom_contact_publ_flag
_geom_contact_site_symmetry_2
Pt1 C1 3.344(12) no .
Pt1 C7 3.331(13) no .
Pt1 C16 3.566(13) no .
Pt2 C27 3.311(11) no .
Pt2 C33 3.337(12) no .
Pt2 C51 3.587(13) no .
O1 C4 3.597(17) no .
O1 C13 2.962(14) no .
O1 C25 3.093(14) no .
O1 C26 2.783(13) no .
O2 C10 3.590(17) no .
O2 C14 2.991(15) no .
O2 C15 2.786(14) no .
O2 C16 3.016(15) no .
O3 C30 3.571(16) no .
O3 C39 2.932(15) no .
O3 C51 2.979(15) no .
O3 C52 2.772(14) no .
O4 C36 3.578(16) no .
O4 C40 2.961(14) no .
O4 C41 2.787(14) no .
O4 C42 3.107(15) no .
N1 C2 2.996(16) no .
N1 C17 3.078(17) no .
N2 C8 3.048(17) no .
N2 C24 3.083(16) no .
N3 C28 3.050(14) no .
N3 C43 3.002(16) no .
N4 C34 3.059(15) no .
N4 C50 3.082(17) no .
C1 C4 2.807(18) no .
C2 C5 2.814(18) no .
C3 C6 2.787(17) no .
C13 C16 3.288(17) no .
C13 C17 3.416(18) no .
C7 C10 2.785(19) no .
C8 C11 2.772(18) no .
C9 C12 2.751(18) no .
C14 C24 3.408(17) no .
C14 C25 3.302(17) no .
C16 C19 3.105(17) no .
C17 C20 3.163(17) no .
C21 C24 3.124(19) no .
C22 C25 3.108(19) no .
C27 C30 2.775(17) no .
C28 C31 2.795(17) no .
C29 C32 2.753(17) no .
C39 C42 3.294(18) no .
C39 C43 3.326(18) no .
C33 C36 2.778(17) no .
C34 C37 2.780(18) no .
C35 C38 2.748(17) no .
C40 C50 3.383(19) no .
C40 C51 3.297(18) no .
C42 C45 3.091(18) no .
C43 C46 3.152(17) no .
C47 C50 3.16(2) no .
C48 C51 3.11(2) no .
Pt1 C13 3.534(12) no 2_576
O2 C6 3.295(14) no 2_576
O3 C11 3.360(17) no .
O3 C12 3.510(17) no .
O4 N3 3.590(13) no 2_677
O4 C41 3.408(17) no 2_677
N1 N1 3.472(14) no 2_576
N1 C13 3.413(16) no 2_576
N3 O4 3.590(13) no 2_677
C3 C31 3.57(2) no 2_676
C5 C9 3.553(18) no 2_576
C6 O2 3.295(14) no 2_576
C6 C8 3.479(16) no 2_576
C13 Pt1 3.534(12) no 2_576
C13 N1 3.413(16) no 2_576
C8 C6 3.479(16) no 2_576
C9 C5 3.553(18) no 2_576
C11 O3 3.360(17) no .
C12 O3 3.510(17) no .
C12 C28 3.299(19) no .
C12 C29 3.474(19) no .
C14 C30 3.599(19) no .
C28 C12 3.299(19) no .
C29 C12 3.474(19) no .
C30 C14 3.599(19) no .
C31 C3 3.57(2) no 2_676
C39 C35 3.373(17) no 2_677
C35 C39 3.373(17) no 2_677
C41 O4 3.408(17) no 2_677
Pt1 H15A 3.1256 no .
Pt1 H16A 3.1566 no .
Pt1 H25A 3.2455 no .
Pt1 H26A 3.1363 no .
Pt2 H41A 3.1225 no .
Pt2 H42A 3.1855 no .
Pt2 H51A 3.1946 no .
Pt2 H52A 3.1836 no .
Br1 H3 2.8854 no .
Br1 H5 2.9247 no .
Br2 H9 2.9636 no .
Br2 H11 2.9024 no .
Br3 H29 2.9415 no .
Br3 H31 2.9153 no .
Br4 H35 2.9324 no .
Br4 H37 2.8732 no .
O1 H3 2.4928 no .
O1 H25A 2.5035 no .
O1 H25B 3.5961 no .
O1 H26A 2.3695 no .
O2 H9 2.4269 no .
O2 H15A 2.3921 no .
O2 H16A 2.3949 no .
O2 H16B 3.5063 no .
O3 H29 2.4754 no .
O3 H51A 2.3388 no .
O3 H51B 3.5133 no .
O3 H52A 2.4273 no .
O4 H35 2.4828 no .
O4 H41A 2.3369 no .
O4 H42A 2.5330 no .
O4 H42B 3.5894 no .
N1 H16A 2.6815 no .
N1 H16B 3.3035 no .
N1 H17A 2.7016 no .
N1 H17B 3.4814 no .
N2 H24A 3.5032 no .
N2 H24B 2.6908 no .
N2 H25A 2.7006 no .
N2 H25B 3.3107 no .
N3 H42A 2.6305 no .
N3 H42B 3.2916 no .
N3 H43A 2.6067 no .
N3 H43B 3.4349 no .
N3 H46B 3.5929 no .
N4 H50A 3.4774 no .
N4 H50B 2.7124 no .
N4 H51A 2.6995 no .
N4 H51B 3.3138 no .
C1 H3 3.2899 no .
C1 H5 3.2742 no .
C2 H6 3.2582 no .
C2 H13 3.3158 no .
C2 H25A 3.4096 no .
C2 H26A 3.4851 no .
C3 H5 3.2553 no .
C4 H6 3.2367 no .
C5 H3 3.2541 no .
C6 H13 2.5513 no .
C13 H6 2.5810 no .
C13 H15A 2.9697 no .
C13 H15B 2.3222 no .
C13 H17A 2.8621 no .
C13 H17B 3.5739 no .
C7 H9 3.2288 no .
C7 H11 3.2585 no .
C8 H12 3.2386 no .
C8 H14 3.3165 no .
C8 H15A 3.5564 no .
C8 H16A 3.3808 no .
C9 H11 3.2537 no .
C10 H12 3.2121 no .
C11 H9 3.2506 no .
C12 H14 2.5545 no .
C14 H12 2.5854 no .
C14 H24A 3.5817 no .
C14 H24B 2.8236 no .
C14 H26A 3.0123 no .
C14 H26B 2.3438 no .
C15 H13 2.3185 no .
C15 H17A 2.7179 no .
C15 H17B 2.8489 no .
C16 H13 3.3462 no .
C16 H18A 2.7110 no .
C16 H18B 3.3651 no .
C16 H19B 2.7373 no .
C16 H20B 3.5054 no .
C17 H13 3.3965 no .
C17 H15A 3.4090 no .
C17 H15B 2.7975 no .
C17 H19A 3.3427 no .
C17 H19B 2.6910 no .
C17 H20B 2.7808 no .
C18 H16A 2.6558 no .
C18 H16B 2.7886 no .
C18 H20A 2.8708 no .
C18 H20B 2.7033 no .
C19 H16A 2.6967 no .
C19 H16B 3.5218 no .
C19 H17A 2.6906 no .
C19 H17B 3.3599 no .
C19 H21A 2.7467 no .
C19 H21B 2.7265 no .
C20 H16A 3.4505 no .
C20 H17A 2.8142 no .
C20 H18A 3.4068 no .
C20 H18B 2.7785 no .
C20 H22A 2.6479 no .
C20 H22B 2.8224 no .
C21 H19A 2.8116 no .
C21 H19B 2.6414 no .
C21 H23A 2.6962 no .
C21 H23B 3.3584 no .
C21 H24B 2.7960 no .
C21 H25A 3.4017 no .
C22 H20A 2.7146 no .
C22 H20B 2.7352 no .
C22 H24A 3.3630 no .
C22 H24B 2.7360 no .
C22 H25A 2.6908 no .
C22 H25B 3.5267 no .
C23 H21A 2.6365 no .
C23 H21B 2.8109 no .
C23 H25A 2.6571 no .
C23 H25B 2.8250 no .
C24 H14 3.3515 no .
C24 H21A 2.7160 no .
C24 H21B 3.5768 no .
C24 H22A 2.7036 no .
C24 H22B 3.3669 no .
C24 H26A 3.3734 no .
C24 H26B 2.7710 no .
C25 H14 3.3389 no .
C25 H21A 3.4237 no .
C25 H22A 2.7475 no .
C25 H23A 3.3799 no .
C25 H23B 2.7625 no .
C26 H14 2.3564 no .
C26 H24A 2.8344 no .
C26 H24B 2.6718 no .
C27 H29 3.2821 no .
C27 H31 3.3022 no .
C27 H43A 3.4832 no .
C28 H32 3.2023 no .
C28 H39 3.2843 no .
C28 H51A 3.2847 no .
C28 H52A 3.5356 no .
C29 H31 3.3029 no .
C29 H51A 3.5469 no .
C30 H32 3.1492 no .
C31 H29 3.2977 no .
C32 H39 2.5427 no .
C39 H32 2.5699 no .
C39 H41A 3.0878 no .
C39 H41B 2.4581 no .
C39 H43A 2.7130 no .
C39 H43B 3.5269 no .
C33 H35 3.2758 no .
C33 H37 3.2827 no .
C34 H38 3.2221 no .
C34 H40 3.3055 no .
C34 H41A 3.4797 no .
C34 H42A 3.4947 no .
C35 H37 3.2560 no .
C36 H38 3.1684 no .
C37 H35 3.2551 no .
C38 H40 2.5815 no .
C40 H38 2.6120 no .
C40 H50A 3.5200 no .
C40 H50B 2.8307 no .
C40 H52A 3.0399 no .
C40 H52B 2.3662 no .
C41 H39 2.4325 no .
C41 H43A 2.7084 no .
C41 H43B 2.8433 no .
C42 H39 3.3701 no .
C42 H44A 2.7237 no .
C42 H44B 3.3755 no .
C42 H45A 2.7332 no .
C42 H46B 3.4321 no .
C43 H39 3.2989 no .
C43 H41A 3.4093 no .
C43 H41B 2.7866 no .
C43 H45A 2.7188 no .
C43 H45B 3.3580 no .
C43 H46A 3.5859 no .
C43 H46B 2.7736 no .
C44 H42A 2.6556 no .
C44 H42B 2.7951 no .
C44 H46A 2.8610 no .
C44 H46B 2.7102 no .
C45 H42A 2.6798 no .
C45 H42B 3.4927 no .
C45 H43A 2.7282 no .
C45 H43B 3.3658 no .
C45 H47A 2.7338 no .
C45 H47B 2.6837 no .
C46 H42A 3.3757 no .
C46 H43A 2.8221 no .
C46 H44A 3.3954 no .
C46 H44B 2.7737 no .
C46 H48A 2.6603 no .
C46 H48B 2.8783 no .
C47 H45A 2.6229 no .
C47 H45B 2.7833 no .
C47 H49A 2.7039 no .
C47 H49B 3.3673 no .
C47 H50B 2.8274 no .
C47 H51A 3.4419 no .
C48 H46A 2.7449 no .
C48 H46B 2.7939 no .
C48 H50A 3.3572 no .
C48 H50B 2.7351 no .
C48 H51A 2.7031 no .
C48 H51B 3.4838 no .
C49 H47A 2.6368 no .
C49 H47B 2.8503 no .
C49 H51A 2.6661 no .
C49 H51B 2.7948 no .
C50 H40 3.3101 no .
C50 H47A 2.7456 no .
C50 H48A 2.6967 no .
C50 H48B 3.3633 no .
C50 H52A 3.3919 no .
C50 H52B 2.7877 no .
C51 H40 3.3207 no .
C51 H47A 3.5048 no .
C51 H48A 2.7328 no .
C51 H49A 3.3852 no .
C51 H49B 2.7415 no .
C52 H40 2.3666 no .
C52 H50A 2.8368 no .
C52 H50B 2.7162 no .
H3 H25A 3.3490 no .
H3 H26A 3.3659 no .
H5 H6 2.3177 no .
H6 H13 2.3403 no .
H13 H15A 3.0462 no .
H13 H15B 1.9618 no .
H13 H17A 2.9970 no .
H13 H17B 3.2987 no .
H9 H15A 3.3954 no .
H9 H16A 3.3509 no .
H11 H12 2.2747 no .
H12 H14 2.3376 no .
H14 H24A 3.2689 no .
H14 H24B 2.9141 no .
H14 H26A 3.1034 no .
H14 H26B 1.9980 no .
H15A H16A 2.3381 no .
H15A H16B 2.3195 no .
H15B H16A 2.8281 no .
H15B H16B 2.3463 no .
H15B H17A 2.9703 no .
H15B H17B 2.7106 no .
H16A H17A 2.4200 no .
H16A H17B 2.8305 no .
H16A H18A 2.8617 no .
H16A H18B 3.5657 no .
H16A H19A 3.4980 no .
H16A H19B 2.0865 no .
H16A H20B 3.1952 no .
H16B H17A 2.8314 no .
H16B H17B 2.3117 no .
H16B H18A 2.6085 no .
H16B H19B 3.1305 no .
H17A H18A 2.8058 no .
H17A H18B 2.3343 no .
H17A H19A 3.5844 no .
H17A H19B 2.9237 no .
H17A H20A 3.2392 no .
H17A H20B 2.1863 no .
H17B H18A 2.3376 no .
H17B H18B 2.2756 no .
H17B H19B 3.5913 no .
H17B H20B 3.5981 no .
H18A H19A 2.3157 no .
H18A H19B 2.3890 no .
H18B H19A 2.3974 no .
H18B H19B 2.8477 no .
H18B H20A 2.7121 no .
H18B H20B 2.8964 no .
H19A H20A 2.2724 no .
H19A H20B 2.8074 no .
H19A H21A 3.1371 no .
H19A H21B 2.6420 no .
H19B H20A 2.8065 no .
H19B H20B 2.4108 no .
H19B H21A 2.4833 no .
H19B H21B 2.8423 no .
H20A H21A 2.8264 no .
H20A H21B 2.3611 no .
H20A H22A 2.8393 no .
H20A H22B 2.6442 no .
H20B H21A 2.3447 no .
H20B H21B 2.8263 no .
H20B H22A 2.4798 no .
H20B H22B 3.1394 no .
H21A H22A 2.4299 no .
H21A H22B 2.8237 no .
H21A H23A 2.8141 no .
H21A H23B 3.5527 no .
H21A H24A 3.5409 no .
H21A H24B 2.1420 no .
H21A H25A 3.1234 no .
H21B H22A 2.8238 no .
H21B H22B 2.2914 no .
H21B H23A 2.6249 no .
H21B H24B 3.2191 no .
H22A H23A 2.8218 no .
H22A H23B 2.3643 no .
H22A H24A 3.5904 no .
H22A H24B 2.9732 no .
H22A H25A 2.0909 no .
H22A H25B 3.1349 no .
H22B H23A 2.3639 no .
H22B H23B 2.2872 no .
H22B H25A 3.5109 no .
H23A H24A 2.3217 no .
H23A H24B 2.3522 no .
H23A H25A 3.5581 no .
H23B H24A 2.3550 no .
H23B H24B 2.8343 no .
H23B H25A 2.8915 no .
H23B H25B 2.6774 no .
H24A H25A 2.8075 no .
H24A H25B 2.2743 no .
H24A H26B 2.6995 no .
H24B H25A 2.4108 no .
H24B H25B 2.8083 no .
H24B H26A 3.5670 no .
H24B H26B 2.9230 no .
H25A H26A 2.3143 no .
H25A H26B 2.8105 no .
H25B H26A 2.2971 no .
H25B H26B 2.3194 no .
H29 H51A 3.1686 no .
H29 H52A 3.3490 no .
H31 H32 2.2675 no .
H32 H39 2.3157 no .
H39 H41A 3.1897 no .
H39 H41B 2.1281 no .
H39 H43A 2.8270 no .
H39 H43B 3.2365 no .
H35 H41A 3.3216 no .
H35 H42A 3.4513 no .
H37 H38 2.2649 no .
H38 H40 2.3748 no .
H40 H50A 3.1883 no .
H40 H50B 2.9181 no .
H40 H52A 3.1266 no .
H40 H52B 2.0163 no .
H41A H42A 2.3445 no .
H41A H42B 2.3350 no .
H41B H42A 2.8335 no .
H41B H42B 2.3595 no .
H41B H43A 2.9557 no .
H41B H43B 2.7064 no .
H42A H43A 2.4329 no .
H42A H43B 2.8415 no .
H42A H44A 2.8762 no .
H42A H44B 3.5632 no .
H42A H45A 2.0872 no .
H42A H45B 3.5068 no .
H42A H46B 3.0873 no .
H42B H43A 2.8424 no .
H42B H43B 2.3238 no .
H42B H44A 2.6197 no .
H42B H45A 3.0929 no .
H43A H44A 2.8270 no .
H43A H44B 2.3531 no .
H43A H45A 2.9906 no .
H43A H46A 3.2135 no .
H43A H46B 2.2046 no .
H43B H44A 2.3507 no .
H43B H44B 2.3110 no .
H44A H45A 2.3448 no .
H44A H45B 2.2967 no .
H44B H45A 2.8229 no .
H44B H45B 2.3504 no .
H44B H46A 2.7090 no .
H44B H46B 2.9328 no .
H45A H46A 2.8222 no .
H45A H46B 2.4204 no .
H45A H47A 2.4654 no .
H45A H47B 2.7938 no .
H45B H46A 2.2958 no .
H45B H46B 2.8238 no .
H45B H47A 3.1157 no .
H45B H47B 2.5816 no .
H46A H47A 2.8346 no .
H46A H47B 2.3822 no .
H46A H48A 2.8222 no .
H46A H48B 2.7092 no .
H46B H47A 2.3433 no .
H46B H47B 2.8342 no .
H46B H48A 2.5307 no .
H46B H48B 3.2337 no .
H47A H48A 2.4640 no .
H47A H48B 2.8306 no .
H47A H49A 2.7938 no .
H47A H49B 3.5572 no .
H47A H50A 3.5556 no .
H47A H50B 2.1678 no .
H47A H51A 3.2004 no .
H47B H48A 2.8304 no .
H47B H48B 2.2892 no .
H47B H49A 2.6697 no .
H47B H50B 3.3027 no .
H48A H49A 2.7978 no .
H48A H49B 2.3349 no .
H48A H50A 3.5840 no .
H48A H50B 2.9602 no .
H48A H51A 2.0931 no .
H48A H51B 3.0844 no .
H48B H49A 2.3357 no .
H48B H49B 2.2532 no .
H48B H51A 3.5157 no .
H49A H50A 2.3310 no .
H49A H50B 2.3771 no .
H49A H51A 3.5697 no .
H49B H50A 2.3743 no .
H49B H50B 2.8458 no .
H49B H51A 2.8915 no .
H49B H51B 2.6215 no .
H50A H51A 2.8290 no .
H50A H51B 2.3126 no .
H50A H52B 2.7022 no .
H50B H51A 2.4133 no .
H50B H51B 2.8301 no .
H50B H52B 2.9831 no .
H51A H52A 2.3123 no .
H51A H52B 2.8110 no .
H51B H52A 2.3018 no .
H51B H52B 2.3185 no .
Pt1 H13 3.2587 no 2_576
Pt2 H11 3.3123 no .
Pt2 H41A 3.1385 no 2_677
Br1 H19A 3.3095 no 2_586
Br1 H23A 3.5816 no 2_686
Br1 H43A 3.2453 no 2_676
Br1 H46A 3.3744 no 2_676
Br1 H46B 3.2092 no 2_676
Br2 H39 3.2182 no 1_455
Br2 H41B 3.5540 no 1_455
Br2 H42B 3.5172 no 2_677
Br2 H43B 3.2789 no 1_455
Br2 H52A 3.3868 no .
Br3 H3 3.5644 no 2_676
Br3 H13 3.2380 no 2_576
Br3 H15B 3.4114 no 2_576
Br3 H22B 3.2682 no 1_545
Br3 H23B 3.5711 no 1_545
Br3 H26A 3.2209 no 2_676
Br4 H12 3.3375 no 2_677
Br4 H14 2.9917 no 2_677
Br4 H16B 3.0833 no 2_577
Br4 H18A 3.0236 no 2_577
Br4 H24A 3.4859 no 2_677
Br4 H32 3.4364 no 2_677
Br4 H46A 3.0431 no 2_667
O1 H15A 3.3966 no 2_576
O1 H15B 3.3909 no 2_576
O2 H6 3.0993 no 2_576
O3 H11 3.2052 no .
O3 H12 3.4501 no .
O4 H41A 3.0177 no 2_677
O4 H41B 3.2008 no 2_677
O4 H45B 3.3338 no 2_667
N3 H41A 3.3427 no 2_677
C1 H15A 2.9566 no 2_576
C1 H20A 3.0596 no 2_586
C2 H15A 2.9934 no 2_576
C2 H15B 3.5864 no 2_576
C2 H20A 3.3594 no 2_586
C3 H15A 3.5240 no 2_576
C3 H18B 3.2415 no 2_586
C3 H19A 3.3919 no 2_586
C3 H23B 3.3572 no 2_686
C3 H31 3.3497 no 2_676
C4 H19A 2.8615 no 2_586
C4 H31 3.5828 no 2_676
C5 H9 3.3801 no 2_576
C5 H19A 3.0684 no 2_586
C5 H20A 3.5961 no 2_586
C5 H51B 3.4008 no 2_576
C5 H52A 3.1991 no 2_576
C6 H15A 3.3519 no 2_576
C6 H20A 3.2272 no 2_586
C6 H21B 3.5530 no 2_586
C6 H29 3.4166 no 2_576
C13 H15A 3.4963 no 2_576
C13 H20A 3.5162 no 2_586
C7 H6 3.4776 no 2_576
C7 H48B 3.3260 no 1_565
C8 H6 3.0688 no 2_576
C8 H49B 3.5894 no 1_565
C9 H5 3.2452 no 2_576
C9 H6 3.4623 no 2_576
C9 H32 3.3873 no 1_455
C10 H5 3.5265 no 2_576
C10 H49A 3.3847 no 1_565
C10 H52A 3.1839 no .
C11 H35 3.4695 no 2_677
C11 H41A 3.5168 no 2_677
C11 H42B 3.1913 no 2_677
C11 H49A 3.3311 no 1_565
C11 H52A 3.3479 no .
C12 H35 3.1276 no 2_677
C12 H48B 3.2165 no 1_565
C12 H49A 3.5185 no 1_565
C14 H48B 3.4361 no 1_565
C15 H31 2.9527 no 1_455
C16 H26B 3.4812 no 1_455
C16 H31 3.0531 no 1_455
C17 H22A 3.1957 no 2_586
C17 H22B 3.1329 no 2_586
C17 H25B 3.4945 no 1_455
C17 H26B 3.3051 no 1_455
C18 H22A 3.3496 no 2_586
C18 H24A 3.2595 no 1_455
C18 H25B 3.3168 no 1_455
C18 H26B 3.5688 no 1_455
C19 H51B 3.5055 no 1_565
C20 H17A 3.5232 no 2_586
C20 H20B 3.4746 no 2_586
C21 H49B 3.4207 no 1_565
C21 H51B 3.2014 no 1_565
C22 H17A 3.2664 no 2_586
C22 H17B 3.1887 no 2_586
C22 H18B 3.5189 no 2_586
C23 H3 3.2144 no 2_686
C24 H18A 3.3046 no 1_655
C24 H48A 3.5970 no 1_565
C24 H48B 3.4749 no 1_565
C25 H17B 3.4369 no 1_655
C25 H18A 3.4518 no 1_655
C26 H17B 3.2365 no 1_655
C27 H12 3.0882 no .
C27 H35 3.5230 no 2_677
C28 H12 2.9889 no .
C29 H6 3.3816 no 2_576
C29 H12 3.3326 no .
C29 H23A 3.1612 no 1_545
C30 H3 3.4801 no 2_676
C30 H14 3.3013 no .
C30 H23A 3.5411 no 1_545
C31 H3 3.4703 no 2_676
C31 H14 3.4229 no .
C31 H15A 3.3755 no 1_655
C31 H16B 3.1025 no 1_655
C32 H9 3.3472 no 1_655
C32 H12 3.4713 no .
C39 H35 3.3182 no 2_677
C33 H41B 3.4427 no 2_677
C33 H45B 3.0894 no 2_667
C34 H39 3.2544 no 2_677
C34 H41B 3.2216 no 2_677
C34 H45B 2.8143 no 2_667
C35 H12 3.2176 no 2_677
C35 H39 3.1130 no 2_677
C35 H45B 2.9044 no 2_667
C35 H46A 3.2588 no 2_667
C35 H47B 3.1515 no 2_667
C36 H32 3.3654 no 2_677
C36 H39 3.4565 no 2_677
C36 H45B 3.2487 no 2_667
C36 H46A 3.0261 no 2_667
C37 H44B 3.5847 no 2_667
C37 H45B 3.5684 no 2_667
C37 H49A 3.5897 no 2_567
C37 H50A 2.9217 no 2_567
C38 H44A 3.5409 no 1_455
C38 H45B 3.4573 no 2_667
C38 H50A 3.1654 no 2_567
C40 H43B 3.2536 no 1_455
C41 H11 3.1605 no 2_677
C42 H11 3.2752 no 2_677
C42 H47B 3.3646 no 2_667
C43 H40 3.1928 no 1_655
C43 H52B 3.4984 no 1_655
C44 H38 3.4861 no 1_655
C44 H40 3.0588 no 1_655
C44 H52B 3.5687 no 1_655
C45 H45A 3.2283 no 2_667
C45 H47A 3.1972 no 2_667
C47 H35 3.5151 no 2_667
C47 H42A 3.5675 no 2_667
C47 H45A 3.0976 no 2_667
C48 H24B 3.2981 no 1_545
C49 H21A 3.5762 no 1_545
C49 H37 3.2214 no 2_567
C50 H37 3.1589 no 2_567
C50 H38 3.4240 no 2_567
C51 H5 3.3962 no 2_576
C51 H21B 3.0868 no 1_545
C52 H5 2.9201 no 2_576
H3 Br3 3.5644 no 2_676
H3 C23 3.2144 no 2_686
H3 C30 3.4801 no 2_676
H3 C31 3.4703 no 2_676
H3 H18B 3.2038 no 2_586
H3 H23A 3.1771 no 2_686
H3 H23B 2.4479 no 2_686
H3 H24A 3.5784 no 2_686
H3 H31 3.4025 no 2_676
H5 C9 3.2452 no 2_576
H5 C10 3.5265 no 2_576
H5 C51 3.3962 no 2_576
H5 C52 2.9201 no 2_576
H5 H9 3.1850 no 2_576
H5 H19A 3.3428 no 2_586
H5 H51B 2.8919 no 2_576
H5 H52A 2.3145 no 2_576
H5 H52B 2.8195 no 2_576
H6 O2 3.0993 no 2_576
H6 C7 3.4776 no 2_576
H6 C8 3.0688 no 2_576
H6 C9 3.4623 no 2_576
H6 C29 3.3816 no 2_576
H6 H20A 3.5971 no 2_586
H6 H21B 3.4618 no 2_586
H6 H22B 3.5715 no 2_586
H6 H29 2.6051 no 2_576
H13 Pt1 3.2587 no 2_576
H13 Br3 3.2380 no 2_576
H13 H22B 3.3503 no 2_586
H9 C5 3.3801 no 2_576
H9 C32 3.3472 no 1_455
H9 H5 3.1850 no 2_576
H9 H31 3.5151 no 1_455
H9 H32 2.4870 no 1_455
H9 H37 3.4240 no 2_577
H11 Pt2 3.3123 no .
H11 O3 3.2052 no .
H11 C41 3.1605 no 2_677
H11 C42 3.2752 no 2_677
H11 H35 3.0981 no 2_677
H11 H41A 2.5943 no 2_677
H11 H41B 3.2460 no 2_677
H11 H42A 3.5918 no 2_677
H11 H42B 2.6306 no 2_677
H11 H52A 3.4371 no .
H12 Br4 3.3375 no 2_677
H12 O3 3.4501 no .
H12 C27 3.0882 no .
H12 C28 2.9889 no .
H12 C29 3.3326 no .
H12 C32 3.4713 no .
H12 C35 3.2176 no 2_677
H12 H35 2.4003 no 2_677
H12 H48B 3.1887 no 1_565
H14 Br4 2.9917 no 2_677
H14 C30 3.3013 no .
H14 C31 3.4229 no .
H14 H48B 3.3374 no 1_565
H15A O1 3.3966 no 2_576
H15A C1 2.9566 no 2_576
H15A C2 2.9934 no 2_576
H15A C3 3.5240 no 2_576
H15A C6 3.3519 no 2_576
H15A C13 3.4963 no 2_576
H15A C31 3.3755 no 1_455
H15A H31 2.4717 no 1_455
H15B Br3 3.4114 no 2_576
H15B O1 3.3909 no 2_576
H15B C2 3.5864 no 2_576
H15B H31 2.9436 no 1_455
H16A H31 3.4640 no 1_455
H16B Br4 3.0833 no 2_577
H16B C31 3.1025 no 1_455
H16B H26B 2.8233 no 1_455
H16B H31 2.3808 no 1_455
H17A C20 3.5232 no 2_586
H17A C22 3.2664 no 2_586
H17A H20A 2.8813 no 2_586
H17A H20B 3.4067 no 2_586
H17A H22A 2.9212 no 2_586
H17A H22B 2.7605 no 2_586
H17B C22 3.1887 no 2_586
H17B C25 3.4369 no 1_455
H17B C26 3.2365 no 1_455
H17B H22A 2.8643 no 2_586
H17B H22B 2.6249 no 2_586
H17B H25B 2.7964 no 1_455
H17B H26A 3.1576 no 1_455
H17B H26B 2.7012 no 1_455
H18A Br4 3.0236 no 2_577
H18A C24 3.3046 no 1_455
H18A C25 3.4518 no 1_455
H18A H24A 2.4773 no 1_455
H18A H25B 3.0451 no 1_455
H18A H26B 3.0058 no 1_455
H18B C3 3.2415 no 2_586
H18B C22 3.5189 no 2_586
H18B H3 3.2038 no 2_586
H18B H22A 2.6550 no 2_586
H18B H22B 3.5603 no 2_586
H18B H24A 3.2005 no 1_455
H18B H25A 3.3697 no 2_586
H18B H25B 2.9639 no 1_455
H19A Br1 3.3095 no 2_586
H19A C3 3.3919 no 2_586
H19A C4 2.8615 no 2_586
H19A C5 3.0684 no 2_586
H19A H5 3.3428 no 2_586
H19A H51B 2.9139 no 1_565
H19B H49B 3.1405 no 1_565
H19B H51B 3.3685 no 1_565
H20A C1 3.0596 no 2_586
H20A C2 3.3594 no 2_586
H20A C5 3.5961 no 2_586
H20A C6 3.2272 no 2_586
H20A C13 3.5162 no 2_586
H20A H6 3.5971 no 2_586
H20A H17A 2.8813 no 2_586
H20A H20B 3.0041 no 2_586
H20B C20 3.4746 no 2_586
H20B H17A 3.4067 no 2_586
H20B H20A 3.0041 no 2_586
H20B H20B 3.0111 no 2_586
H21A C49 3.5762 no 1_565
H21A H48A 3.4056 no 1_565
H21A H49B 2.7581 no 1_565
H21A H51B 3.2983 no 1_565
H21B C6 3.5530 no 2_586
H21B C51 3.0868 no 1_565
H21B H6 3.4618 no 2_586
H21B H29 3.1100 no 1_565
H21B H48A 3.4159 no 1_565
H21B H49B 3.2003 no 1_565
H21B H51A 2.9398 no 1_565
H21B H51B 2.3672 no 1_565
H22A C17 3.1957 no 2_586
H22A C18 3.3496 no 2_586
H22A H17A 2.9212 no 2_586
H22A H17B 2.8643 no 2_586
H22A H18B 2.6550 no 2_586
H22A H25B 3.3014 no 2_686
H22B Br3 3.2682 no 1_565
H22B C17 3.1329 no 2_586
H22B H6 3.5715 no 2_586
H22B H13 3.3503 no 2_586
H22B H17A 2.7605 no 2_586
H22B H17B 2.6249 no 2_586
H22B H18B 3.5603 no 2_586
H22B H29 3.1707 no 1_565
H23A Br1 3.5816 no 2_686
H23A C29 3.1612 no 1_565
H23A C30 3.5411 no 1_565
H23A H3 3.1771 no 2_686
H23A H29 2.9316 no 1_565
H23A H48A 3.0431 no 1_565
H23B Br3 3.5711 no 1_565
H23B C3 3.3572 no 2_686
H23B H3 2.4479 no 2_686
H23B H25A 3.4818 no 2_686
H23B H25B 2.9012 no 2_686
H24A Br4 3.4859 no 2_677
H24A C18 3.2595 no 1_655
H24A H3 3.5784 no 2_686
H24A H18A 2.4773 no 1_655
H24A H18B 3.2005 no 1_655
H24A H48A 3.5560 no 1_565
H24A H48B 3.3658 no 1_565
H24B C48 3.2981 no 1_565
H24B H48A 3.0314 no 1_565
H24B H48B 2.7345 no 1_565
H24B H49B 3.3892 no 1_565
H25A H18B 3.3697 no 2_586
H25A H23B 3.4818 no 2_686
H25A H25B 3.4627 no 2_686
H25B C17 3.4945 no 1_655
H25B C18 3.3168 no 1_655
H25B H17B 2.7964 no 1_655
H25B H18A 3.0451 no 1_655
H25B H18B 2.9639 no 1_655
H25B H22A 3.3014 no 2_686
H25B H23B 2.9012 no 2_686
H25B H25A 3.4627 no 2_686
H25B H25B 3.0881 no 2_686
H26A Br3 3.2209 no 2_676
H26A H17B 3.1576 no 1_655
H26B C16 3.4812 no 1_655
H26B C17 3.3051 no 1_655
H26B C18 3.5688 no 1_655
H26B H16B 2.8233 no 1_655
H26B H17B 2.7012 no 1_655
H26B H18A 3.0058 no 1_655
H29 C6 3.4166 no 2_576
H29 H6 2.6051 no 2_576
H29 H21B 3.1100 no 1_545
H29 H22B 3.1707 no 1_545
H29 H23A 2.9316 no 1_545
H31 C3 3.3497 no 2_676
H31 C4 3.5828 no 2_676
H31 C15 2.9527 no 1_655
H31 C16 3.0531 no 1_655
H31 H3 3.4025 no 2_676
H31 H9 3.5151 no 1_655
H31 H15A 2.4717 no 1_655
H31 H15B 2.9436 no 1_655
H31 H16A 3.4640 no 1_655
H31 H16B 2.3808 no 1_655
H32 Br4 3.4364 no 2_677
H32 C9 3.3873 no 1_655
H32 C36 3.3654 no 2_677
H32 H9 2.4870 no 1_655
H39 Br2 3.2182 no 1_655
H39 C34 3.2544 no 2_677
H39 C35 3.1130 no 2_677
H39 C36 3.4565 no 2_677
H39 H35 3.3151 no 2_677
H35 C11 3.4695 no 2_677
H35 C12 3.1276 no 2_677
H35 C27 3.5230 no 2_677
H35 C39 3.3182 no 2_677
H35 C47 3.5151 no 2_667
H35 H11 3.0981 no 2_677
H35 H12 2.4003 no 2_677
H35 H39 3.3151 no 2_677
H35 H45B 3.2783 no 2_667
H35 H46A 3.3416 no 2_667
H35 H47B 2.7374 no 2_667
H35 H48B 3.5464 no 2_667
H37 C49 3.2214 no 2_567
H37 C50 3.1589 no 2_567
H37 H9 3.4240 no 2_577
H37 H49A 2.9241 no 2_567
H37 H49B 3.0478 no 2_567
H37 H50A 2.3782 no 2_567
H38 C44 3.4861 no 1_455
H38 C50 3.4240 no 2_567
H38 H42B 3.4072 no 1_455
H38 H43B 3.3883 no 1_455
H38 H44A 2.6680 no 1_455
H38 H49A 3.0584 no 2_567
H38 H50A 2.8166 no 2_567
H38 H50B 3.3829 no 2_567
H40 C43 3.1928 no 1_455
H40 C44 3.0588 no 1_455
H40 H43B 2.5010 no 1_455
H40 H44A 2.8231 no 1_455
H40 H44B 2.7310 no 1_455
H41A Pt2 3.1385 no 2_677
H41A O4 3.0177 no 2_677
H41A N3 3.3427 no 2_677
H41A C11 3.5168 no 2_677
H41A H11 2.5943 no 2_677
H41A H41A 3.0737 no 2_677
H41B Br2 3.5540 no 1_655
H41B O4 3.2008 no 2_677
H41B C33 3.4427 no 2_677
H41B C34 3.2216 no 2_677
H41B H11 3.2460 no 2_677
H42A C47 3.5675 no 2_667
H42A H11 3.5918 no 2_677
H42A H45B 3.5909 no 2_667
H42A H47A 3.5281 no 2_667
H42A H47B 2.7522 no 2_667
H42B Br2 3.5172 no 2_677
H42B C11 3.1913 no 2_677
H42B H11 2.6306 no 2_677
H42B H38 3.4072 no 1_655
H42B H47B 3.0594 no 2_667
H42B H49A 3.2476 no 2_667
H43A Br1 3.2453 no 2_676
H43A H52B 3.5842 no 1_655
H43B Br2 3.2789 no 1_655
H43B C40 3.2536 no 1_655
H43B H38 3.3883 no 1_655
H43B H40 2.5010 no 1_655
H43B H52B 2.8846 no 1_655
H44A C38 3.5409 no 1_655
H44A H38 2.6680 no 1_655
H44A H40 2.8231 no 1_655
H44A H47A 3.2901 no 2_667
H44A H49A 3.5500 no 2_667
H44A H50B 2.9841 no 2_667
H44B C37 3.5847 no 2_667
H44B H40 2.7310 no 1_655
H44B H50A 3.1678 no 1_655
H44B H52B 2.8882 no 1_655
H45A C45 3.2283 no 2_667
H45A C47 3.0976 no 2_667
H45A H45A 2.5286 no 2_667
H45A H45B 3.1675 no 2_667
H45A H47A 2.5785 no 2_667
H45A H47B 2.7966 no 2_667
H45B O4 3.3338 no 2_667
H45B C33 3.0894 no 2_667
H45B C34 2.8143 no 2_667
H45B C35 2.9044 no 2_667
H45B C36 3.2487 no 2_667
H45B C37 3.5684 no 2_667
H45B C38 3.4573 no 2_667
H45B H35 3.2783 no 2_667
H45B H42A 3.5909 no 2_667
H45B H45A 3.1675 no 2_667
H45B H47A 3.0171 no 2_667
H45B H50B 3.5025 no 2_667
H46A Br1 3.3744 no 2_676
H46A Br4 3.0431 no 2_667
H46A C35 3.2588 no 2_667
H46A C36 3.0261 no 2_667
H46A H35 3.3416 no 2_667
H46B Br1 3.2092 no 2_676
H47A C45 3.1972 no 2_667
H47A H42A 3.5281 no 2_667
H47A H44A 3.2901 no 2_667
H47A H45A 2.5785 no 2_667
H47A H45B 3.0171 no 2_667
H47B C35 3.1515 no 2_667
H47B C42 3.3646 no 2_667
H47B H35 2.7374 no 2_667
H47B H42A 2.7522 no 2_667
H47B H42B 3.0594 no 2_667
H47B H45A 2.7966 no 2_667
H48A C24 3.5970 no 1_545
H48A H21A 3.4056 no 1_545
H48A H21B 3.4159 no 1_545
H48A H23A 3.0431 no 1_545
H48A H24A 3.5560 no 1_545
H48A H24B 3.0314 no 1_545
H48B C7 3.3260 no 1_545
H48B C12 3.2165 no 1_545
H48B C14 3.4361 no 1_545
H48B C24 3.4749 no 1_545
H48B H12 3.1887 no 1_545
H48B H14 3.3374 no 1_545
H48B H24A 3.3658 no 1_545
H48B H24B 2.7345 no 1_545
H48B H35 3.5464 no 2_667
H49A C10 3.3847 no 1_545
H49A C11 3.3311 no 1_545
H49A C12 3.5185 no 1_545
H49A C37 3.5897 no 2_567
H49A H37 2.9241 no 2_567
H49A H38 3.0584 no 2_567
H49A H42B 3.2476 no 2_667
H49A H44A 3.5500 no 2_667
H49B C8 3.5894 no 1_545
H49B C21 3.4207 no 1_545
H49B H19B 3.1405 no 1_545
H49B H21A 2.7581 no 1_545
H49B H21B 3.2003 no 1_545
H49B H24B 3.3892 no 1_545
H49B H37 3.0478 no 2_567
H50A C37 2.9217 no 2_567
H50A C38 3.1654 no 2_567
H50A H37 2.3782 no 2_567
H50A H38 2.8166 no 2_567
H50A H44B 3.1678 no 1_455
H50B H38 3.3829 no 2_567
H50B H44A 2.9841 no 2_667
H50B H45B 3.5025 no 2_667
H51A H21B 2.9398 no 1_545
H51B C5 3.4008 no 2_576
H51B C19 3.5055 no 1_545
H51B C21 3.2014 no 1_545
H51B H5 2.8919 no 2_576
H51B H19A 2.9139 no 1_545
H51B H19B 3.3685 no 1_545
H51B H21A 3.2983 no 1_545
H51B H21B 2.3672 no 1_545
H52A Br2 3.3868 no .
H52A C5 3.1991 no 2_576
H52A C10 3.1839 no .
H52A C11 3.3479 no .
H52A H5 2.3145 no 2_576
H52A H11 3.4371 no .
H52B C43 3.4984 no 1_455
H52B C44 3.5687 no 1_455
H52B H5 2.8195 no 2_576
H52B H43A 3.5842 no 1_455
H52B H43B 2.8846 no 1_455
H52B H44B 2.8882 no 1_455

loop_
_geom_torsion_atom_site_label_1
_geom_torsion_atom_site_label_2
_geom_torsion_atom_site_label_3
_geom_torsion_atom_site_label_4
_geom_torsion
_geom_torsion_publ_flag
O1 Pt1 N1 C13 5.0(8) no
O1 Pt1 N1 C15 -172.1(7) no
N1 Pt1 O1 C2 -0.0(8) no
O1 Pt1 N2 C14 -174.7(9) no
O1 Pt1 N2 C26 9.8(7) no
N2 Pt1 O1 C2 177.6(8) no
O2 Pt1 N1 C13 -174.8(8) no
O2 Pt1 N1 C15 8.1(7) no
N1 Pt1 O2 C8 174.6(7) no
O2 Pt1 N2 C14 5.1(9) no
O2 Pt1 N2 C26 -170.4(7) no
N2 Pt1 O2 C8 -3.0(7) no
O3 Pt2 N3 C39 9.2(8) no
O3 Pt2 N3 C41 -172.2(7) no
N3 Pt2 O3 C28 -5.1(8) no
O3 Pt2 N4 C40 178.0(9) no
O3 Pt2 N4 C52 8.7(7) no
N4 Pt2 O3 C28 172.6(8) no
O4 Pt2 N3 C39 -172.6(8) no
O4 Pt2 N3 C41 6.1(7) no
N3 Pt2 O4 C34 178.3(8) no
O4 Pt2 N4 C40 -0.2(8) no
O4 Pt2 N4 C52 -169.6(7) no
N4 Pt2 O4 C34 0.5(8) no
Pt1 O1 C2 C1 -5.0(18) no
Pt1 O1 C2 C3 175.4(7) no
Pt1 O2 C8 C7 -0.9(16) no
Pt1 O2 C8 C9 -179.5(6) no
Pt2 O3 C28 C27 -0.7(16) no
Pt2 O3 C28 C29 179.2(6) no
Pt2 O4 C34 C33 -2.8(17) no
Pt2 O4 C34 C35 174.2(6) no
Pt1 N1 C13 C1 -5.3(18) no
Pt1 N1 C15 C16 69.8(10) no
C13 N1 C15 C16 -107.6(11) no
C15 N1 C13 C1 171.9(10) no
Pt1 N2 C14 C7 -3.6(17) no
Pt1 N2 C26 C25 71.3(11) no
C14 N2 C26 C25 -104.6(11) no
C26 N2 C14 C7 172.3(10) no
Pt2 N3 C39 C27 -8.6(18) no
Pt2 N3 C41 C42 76.7(10) no
C39 N3 C41 C42 -104.6(11) no
C41 N3 C39 C27 172.7(11) no
Pt2 N4 C40 C33 2.4(18) no
Pt2 N4 C52 C51 67.1(11) no
C40 N4 C52 C51 -103.1(12) no
C52 N4 C40 C33 172.6(11) no
C2 C1 C6 C5 -4.1(18) no
C6 C1 C2 O1 -174.4(11) no
C6 C1 C2 C3 5.2(18) no
C2 C1 C13 N1 -1(2) no
C13 C1 C2 O1 6(2) no
C13 C1 C2 C3 -174.3(11) no
C6 C1 C13 N1 -179.9(11) no
C13 C1 C6 C5 175.4(10) no
O1 C2 C3 C4 179.0(11) no
C1 C2 C3 C4 -0.6(19) no
C2 C3 C4 Br1 175.7(11) no
C2 C3 C4 C5 -5(2) no
Br1 C4 C5 C6 -174.6(9) no
C3 C4 C5 C6 6(2) no
C4 C5 C6 C1 -1.7(19) no
C8 C7 C12 C11 -2.0(18) no
C12 C7 C8 O2 -176.1(11) no
C12 C7 C8 C9 2.4(18) no
C8 C7 C14 N2 -2(2) no
C14 C7 C8 O2 4(2) no
C14 C7 C8 C9 -177.0(11) no
C12 C7 C14 N2 178.5(11) no
C14 C7 C12 C11 177.5(10) no
O2 C8 C9 C10 177.1(10) no
C7 C8 C9 C10 -1.6(19) no
C8 C9 C10 Br2 -178.4(10) no
C8 C9 C10 C11 0.2(19) no
Br2 C10 C11 C12 178.9(8) no
C9 C10 C11 C12 0.3(19) no
C10 C11 C12 C7 0.6(19) no
N1 C15 C16 C17 60.6(12) no
C15 C16 C17 C18 -170.2(9) no
C16 C17 C18 C19 64.2(12) no
C17 C18 C19 C20 65.7(13) no
C18 C19 C20 C21 -167.7(9) no
C19 C20 C21 C22 -178.5(10) no
C20 C21 C22 C23 -167.4(10) no
C21 C22 C23 C24 65.8(14) no
C22 C23 C24 C25 61.4(13) no
C23 C24 C25 C26 -167.8(9) no
C24 C25 C26 N2 60.1(13) no
C28 C27 C32 C31 0.7(19) no
C32 C27 C28 O3 -179.6(11) no
C32 C27 C28 C29 0.5(18) no
C28 C27 C39 N3 0(3) no
C39 C27 C28 O3 5(2) no
C39 C27 C28 C29 -174.9(11) no
C32 C27 C39 N3 -174.9(12) no
C39 C27 C32 C31 176.4(11) no
O3 C28 C29 C30 177.9(10) no
C27 C28 C29 C30 -2.2(19) no
C28 C29 C30 Br3 -179.3(10) no
C28 C29 C30 C31 3.0(19) no
Br3 C30 C31 C32 -179.7(8) no
C29 C30 C31 C32 -1.9(19) no
C30 C31 C32 C27 -0(2) no
C34 C33 C38 C37 -3.3(19) no
C38 C33 C34 O4 -178.8(11) no
C38 C33 C34 C35 4.4(18) no
C34 C33 C40 N4 -5(2) no
C40 C33 C34 O4 5(2) no
C40 C33 C34 C35 -171.8(11) no
C38 C33 C40 N4 178.9(12) no
C40 C33 C38 C37 173.1(11) no
O4 C34 C35 C36 -178.6(10) no
C33 C34 C35 C36 -1.6(19) no
C34 C35 C36 Br4 175.4(10) no
C34 C35 C36 C37 -3(2) no
Br4 C36 C37 C38 -174.4(8) no
C35 C36 C37 C38 4(2) no
C36 C37 C38 C33 -1(2) no
N3 C41 C42 C43 60.6(11) no
C41 C42 C43 C44 -170.0(8) no
C42 C43 C44 C45 62.5(13) no
C43 C44 C45 C46 63.0(14) no
C44 C45 C46 C47 -168.7(10) no
C45 C46 C47 C48 -176.5(10) no
C46 C47 C48 C49 -164.0(11) no
C47 C48 C49 C50 65.9(15) no
C48 C49 C50 C51 62.8(14) no
C49 C50 C51 C52 -170.9(9) no
C50 C51 C52 N4 59.6(13) no
